data_7230797
loop_
_publ_author_name
'Ye, Fei'
'Ma, Peng'
'Zhai, Yue'
'Yang, Fei'
'Gao, Shuang'
'Zhao, Li-Xia'
'Fu, Ying'

_publ_section_title
;
 Design, microwave-assisted synthesis, bioactivity and SAR of novel
 substituted 2-phenyl-2-cyclohexanedione enol ester derivatives
;
_journal_issue 35
_journal_name_full 'RSC Advances'
_journal_page_first 19883
_journal_paper_doi 10.1039/C8RA02647E
_journal_volume 8
_journal_year 2018
_chemical_formula_moiety 'C21 H20 O3'
_chemical_formula_sum 'C21 H20 O3'
_chemical_formula_weight 320.37
_chemical_name_systematic
; 
 ? 
;
_space_group_IT_number 2
_symmetry_cell_setting triclinic
_symmetry_space_group_name_Hall '-P 1'
_symmetry_space_group_name_H-M 'P -1'
_atom_sites_solution_hydrogens geom
_atom_sites_solution_primary direct
_atom_sites_solution_secondary difmap
_audit_creation_method SHELXL-97
_audit_update_record
;
2017-12-03 deposited with the CCDC.
2018-05-18 downloaded from the CCDC.
;
_cell_angle_alpha 89.29(3)
_cell_angle_beta 79.51(3)
_cell_angle_gamma 69.14(3)
_cell_formula_units_Z 2
_cell_length_a 8.2375(16)
_cell_length_b 8.9686(18)
_cell_length_c 12.966(3)
_cell_measurement_reflns_used 6103
_cell_measurement_temperature 293(2)
_cell_measurement_theta_max 24.54
_cell_measurement_theta_min 3.13
_cell_volume 878.7(4)
_computing_cell_refinement RAPID-AUTO
_computing_data_collection 'RAPID-AUTO (Rigaku Corporation, 1998)'
_computing_data_reduction 'CrystalStructure (Rigaku/MSC and Rigaku Corporation, 2002)'
_computing_molecular_graphics 'SHELXTL (Sheldrick, 2008)'
_computing_publication_material SHELXL-97
_computing_structure_refinement 'SHELXL-97 (Sheldrick, 2008)'
_computing_structure_solution 'SHELXS-97 (Sheldrick, 2008)'
_diffrn_ambient_temperature 293(2)
_diffrn_measured_fraction_theta_full 0.986
_diffrn_measured_fraction_theta_max 0.986
_diffrn_measurement_device_type 'Rigaku RAXIS-RAPID'
_diffrn_measurement_method '\w scan'
_diffrn_radiation_monochromator graphite
_diffrn_radiation_source 'fine-focus sealed tube'
_diffrn_radiation_type MoK\a
_diffrn_radiation_wavelength 0.71073
_diffrn_reflns_av_R_equivalents 0.0233
_diffrn_reflns_av_sigmaI/netI 0.0262
_diffrn_reflns_limit_h_max 9
_diffrn_reflns_limit_h_min -9
_diffrn_reflns_limit_k_max 10
_diffrn_reflns_limit_k_min -10
_diffrn_reflns_limit_l_max 15
_diffrn_reflns_limit_l_min -15
_diffrn_reflns_number 6888
_diffrn_reflns_theta_full 25.00
_diffrn_reflns_theta_max 25.00
_diffrn_reflns_theta_min 3.14
_diffrn_standards_decay_% 0
_diffrn_standards_interval_count 0
_diffrn_standards_interval_time 0
_diffrn_standards_number 0
_exptl_absorpt_coefficient_mu 0.080
_exptl_absorpt_correction_T_max 0.9783
_exptl_absorpt_correction_T_min 0.9579
_exptl_absorpt_correction_type multi-scan
_exptl_absorpt_process_details 'ABSCOR (Higashi, 1995)'
_exptl_crystal_colour colorless
_exptl_crystal_density_diffrn 1.211
_exptl_crystal_density_method 'not measured'
_exptl_crystal_description block
_exptl_crystal_F_000 340
_exptl_crystal_size_max 0.54
_exptl_crystal_size_mid 0.31
_exptl_crystal_size_min 0.28
_refine_diff_density_max 0.141
_refine_diff_density_min -0.134
_refine_diff_density_rms 0.029
_refine_ls_extinction_coef 0.038(6)
_refine_ls_extinction_expression Fc^*^=kFc[1+0.001xFc^2^\l^3^/sin(2\q)]^-1/4^
_refine_ls_extinction_method SHELXL
_refine_ls_goodness_of_fit_ref 1.051
_refine_ls_hydrogen_treatment mixed
_refine_ls_matrix_type full
_refine_ls_number_parameters 220
_refine_ls_number_reflns 3054
_refine_ls_number_restraints 0
_refine_ls_restrained_S_all 1.051
_refine_ls_R_factor_all 0.0577
_refine_ls_R_factor_gt 0.0403
_refine_ls_shift/su_max 0.000
_refine_ls_shift/su_mean 0.000
_refine_ls_structure_factor_coef Fsqd
_refine_ls_weighting_details 'calc w=1/[\s^2^(Fo^2^)+(0.0666P)^2^+0.0835P] where P=(Fo^2^+2Fc^2^)/3'
_refine_ls_weighting_scheme calc
_refine_ls_wR_factor_gt 0.1111
_refine_ls_wR_factor_ref 0.1266
_reflns_number_gt 2184
_reflns_number_total 3054
_reflns_threshold_expression >2sigma(I)
_cod_data_source_file c8ra02647e2.cif
_cod_data_source_block yf
_cod_depositor_comments
;
The following automatic conversions were performed:

'_exptl_absorpt_correction_type' value 'Multi-scan' changed to
'multi-scan' according to
/home/data/users/saulius/crontab/automatic-downloads/rss-feeds/RSC/lib/dictionaries/cif_core.dic
dictionary named 'cif_core.dic' version 2.4.2 from 2011-04-26.

Automatic conversion script
Id: cif_fix_values 4973 2017-02-22 13:04:09Z antanas 
;
_cod_original_cell_volume 878.8(3)
_cod_database_code 7230797

loop_
_symmetry_equiv_pos_as_xyz
'x, y, z'
'-x, -y, -z'

loop_
_atom_site_label
_atom_site_type_symbol
_atom_site_fract_x
_atom_site_fract_y
_atom_site_fract_z
_atom_site_U_iso_or_equiv
_atom_site_adp_type
_atom_site_occupancy
_atom_site_symmetry_multiplicity
_atom_site_calc_flag
_atom_site_refinement_flags
C1 C 0.5013(2) 0.4394(2) 0.36867(15) 0.0608(5) Uani 1 1 d .
H1 H 0.4335 0.4548 0.4360 0.073 Uiso 1 1 calc R
C2 C 0.6761(3) 0.3381(2) 0.35149(18) 0.0723(6) Uani 1 1 d .
H2 H 0.7245 0.2851 0.4071 0.087 Uiso 1 1 calc R
C3 C 0.7782(2) 0.3152(2) 0.25369(18) 0.0689(5) Uani 1 1 d .
H3 H 0.8959 0.2467 0.2423 0.083 Uiso 1 1 calc R
C4 C 0.7068(3) 0.3935(2) 0.17248(17) 0.0703(5) Uani 1 1 d .
H4 H 0.7763 0.3787 0.1056 0.084 Uiso 1 1 calc R
C5 C 0.5308(2) 0.4951(2) 0.18911(14) 0.0603(5) Uani 1 1 d .
H5 H 0.4835 0.5481 0.1332 0.072 Uiso 1 1 calc R
C6 C 0.4258(2) 0.51814(17) 0.28733(13) 0.0477(4) Uani 1 1 d .
C7 C 0.2354(2) 0.62267(17) 0.30615(12) 0.0476(4) Uani 1 1 d .
C8 C 0.1764(2) 0.78426(18) 0.35789(13) 0.0500(4) Uani 1 1 d .
C9 C -0.0108(2) 0.89189(18) 0.35772(14) 0.0543(4) Uani 1 1 d .
H9A H -0.0165 0.9393 0.2902 0.065 Uiso 1 1 calc R
H9B H -0.0450 0.9778 0.4111 0.065 Uiso 1 1 calc R
C10 C -0.1424(2) 0.8064(2) 0.37808(15) 0.0589(5) Uani 1 1 d .
C11 C -0.0809(2) 0.6669(2) 0.29701(18) 0.0719(6) Uani 1 1 d .
H11A H -0.1437 0.5953 0.3196 0.086 Uiso 1 1 calc R
H11B H -0.1118 0.7073 0.2307 0.086 Uiso 1 1 calc R
C12 C 0.1122(2) 0.57508(18) 0.28009(14) 0.0544(4) Uani 1 1 d .
C13 C -0.1477(3) 0.7477(3) 0.48927(19) 0.0898(7) Uani 1 1 d .
H13A H -0.0323 0.6751 0.4956 0.135 Uiso 1 1 calc R
H13B H -0.2307 0.6938 0.5031 0.135 Uiso 1 1 calc R
H13C H -0.1836 0.8372 0.5390 0.135 Uiso 1 1 calc R
C14 C -0.3263(2) 0.9212(3) 0.3668(2) 0.0870(7) Uani 1 1 d .
H14A H -0.3643 1.0102 0.4171 0.131 Uiso 1 1 calc R
H14B H -0.4084 0.8662 0.3791 0.131 Uiso 1 1 calc R
H14C H -0.3216 0.9590 0.2971 0.131 Uiso 1 1 calc R
C15 C 0.1765(2) 0.3950(2) 0.13539(14) 0.0563(4) Uani 1 1 d .
C16 C 0.2237(2) 0.22423(19) 0.10474(13) 0.0530(4) Uani 1 1 d .
C17 C 0.1850(3) 0.1872(2) 0.01154(16) 0.0729(6) Uani 1 1 d .
H17 H 0.1326 0.2679 -0.0308 0.088 Uiso 1 1 calc R
C18 C 0.2251(3) 0.0288(3) -0.01829(19) 0.0898(7) Uani 1 1 d .
H18 H 0.1964 0.0029 -0.0801 0.108 Uiso 1 1 calc R
C19 C 0.3066(3) -0.0900(3) 0.0425(2) 0.0873(7) Uani 1 1 d .
H19 H 0.3354 -0.1964 0.0210 0.105 Uiso 1 1 calc R
C20 C 0.3456(3) -0.0536(2) 0.13409(18) 0.0779(6) Uani 1 1 d .
H20 H 0.4014 -0.1349 0.1750 0.094 Uiso 1 1 calc R
C21 C 0.3026(2) 0.1038(2) 0.16659(15) 0.0633(5) Uani 1 1 d .
H21 H 0.3268 0.1288 0.2302 0.076 Uiso 1 1 calc R
O1 O 0.27692(16) 0.82697(14) 0.39689(12) 0.0723(4) Uani 1 1 d .
O2 O 0.16430(15) 0.41701(12) 0.23982(10) 0.0589(3) Uani 1 1 d .
O3 O 0.1492(2) 0.50314(16) 0.07850(11) 0.0856(5) Uani 1 1 d .

loop_
_atom_site_aniso_label
_atom_site_aniso_U_11
_atom_site_aniso_U_22
_atom_site_aniso_U_33
_atom_site_aniso_U_23
_atom_site_aniso_U_13
_atom_site_aniso_U_12
C1 0.0554(10) 0.0637(11) 0.0590(11) 0.0085(8) -0.0072(8) -0.0182(9)
C2 0.0584(11) 0.0642(11) 0.0919(16) 0.0197(10) -0.0234(11) -0.0152(9)
C3 0.0461(10) 0.0507(10) 0.1007(17) -0.0003(10) -0.0042(10) -0.0112(8)
C4 0.0600(11) 0.0635(11) 0.0745(14) -0.0112(10) 0.0137(10) -0.0192(9)
C5 0.0606(11) 0.0563(10) 0.0552(11) -0.0004(8) -0.0025(8) -0.0144(8)
C6 0.0492(9) 0.0393(7) 0.0526(10) -0.0031(7) -0.0050(7) -0.0156(7)
C7 0.0477(9) 0.0433(8) 0.0479(9) -0.0031(7) -0.0055(7) -0.0132(7)
C8 0.0507(9) 0.0460(8) 0.0525(10) -0.0031(7) -0.0029(7) -0.0196(7)
C9 0.0511(9) 0.0441(8) 0.0628(11) -0.0058(7) -0.0047(8) -0.0139(7)
C10 0.0471(9) 0.0518(9) 0.0733(12) -0.0125(8) 0.0005(8) -0.0178(8)
C11 0.0517(10) 0.0611(11) 0.0998(16) -0.0236(10) -0.0174(10) -0.0143(9)
C12 0.0550(10) 0.0435(8) 0.0600(11) -0.0126(7) -0.0107(8) -0.0116(7)
C13 0.0894(15) 0.0844(14) 0.0888(17) 0.0017(12) 0.0176(12) -0.0395(12)
C14 0.0469(10) 0.0725(13) 0.130(2) -0.0250(13) -0.0062(11) -0.0122(9)
C15 0.0515(9) 0.0543(10) 0.0575(11) -0.0082(8) -0.0071(8) -0.0136(8)
C16 0.0441(8) 0.0513(9) 0.0552(10) -0.0139(7) 0.0011(7) -0.0114(7)
C17 0.0775(13) 0.0668(11) 0.0631(12) -0.0170(9) -0.0110(10) -0.0128(10)
C18 0.1054(17) 0.0813(15) 0.0767(15) -0.0336(12) -0.0121(13) -0.0276(13)
C19 0.0991(17) 0.0564(11) 0.0940(18) -0.0235(12) 0.0065(13) -0.0243(11)
C20 0.0853(14) 0.0525(10) 0.0804(15) -0.0083(10) 0.0027(11) -0.0148(10)
C21 0.0614(11) 0.0545(10) 0.0646(12) -0.0084(8) -0.0027(9) -0.0135(8)
O1 0.0598(7) 0.0599(7) 0.1000(11) -0.0196(7) -0.0176(7) -0.0230(6)
O2 0.0659(7) 0.0465(6) 0.0611(8) -0.0127(5) -0.0157(6) -0.0141(5)
O3 0.1198(12) 0.0576(8) 0.0688(9) 0.0008(7) -0.0191(8) -0.0185(8)

loop_
_atom_type_symbol
_atom_type_description
_atom_type_scat_dispersion_real
_atom_type_scat_dispersion_imag
_atom_type_scat_source
C C 0.0033 0.0016 'International Tables Vol C Tables 4.2.6.8 and 6.1.1.4'
H H 0.0000 0.0000 'International Tables Vol C Tables 4.2.6.8 and 6.1.1.4'
O O 0.0106 0.0060 'International Tables Vol C Tables 4.2.6.8 and 6.1.1.4'

loop_
_geom_angle_atom_site_label_1
_geom_angle_atom_site_label_2
_geom_angle_atom_site_label_3
_geom_angle
C2 C1 C6 120.98(18)
C2 C1 H1 119.5
C6 C1 H1 119.5
C3 C2 C1 120.38(18)
C3 C2 H2 119.8
C1 C2 H2 119.8
C2 C3 C4 119.58(17)
C2 C3 H3 120.2
C4 C3 H3 120.2
C3 C4 C5 120.34(19)
C3 C4 H4 119.8
C5 C4 H4 119.8
C6 C5 C4 120.69(17)
C6 C5 H5 119.7
C4 C5 H5 119.7
C5 C6 C1 118.01(15)
C5 C6 C7 121.53(15)
C1 C6 C7 120.46(15)
C12 C7 C8 117.42(14)
C12 C7 C6 122.24(14)
C8 C7 C6 120.32(14)
O1 C8 C7 120.87(15)
O1 C8 C9 122.22(14)
C7 C8 C9 116.90(14)
C8 C9 C10 113.46(13)
C8 C9 H9A 108.9
C10 C9 H9A 108.9
C8 C9 H9B 108.9
C10 C9 H9B 108.9
H9A C9 H9B 107.7
C9 C10 C11 108.01(15)
C9 C10 C13 108.73(16)
C11 C10 C13 110.86(17)
C9 C10 C14 109.90(15)
C11 C10 C14 109.43(16)
C13 C10 C14 109.89(18)
C12 C11 C10 113.44(15)
C12 C11 H11A 108.9
C10 C11 H11A 108.9
C12 C11 H11B 108.9
C10 C11 H11B 108.9
H11A C11 H11B 107.7
C7 C12 O2 117.88(14)
C7 C12 C11 127.01(15)
O2 C12 C11 114.90(14)
C10 C13 H13A 109.5
C10 C13 H13B 109.5
H13A C13 H13B 109.5
C10 C13 H13C 109.5
H13A C13 H13C 109.5
H13B C13 H13C 109.5
C10 C14 H14A 109.5
C10 C14 H14B 109.5
H14A C14 H14B 109.5
C10 C14 H14C 109.5
H14A C14 H14C 109.5
H14B C14 H14C 109.5
O3 C15 O2 122.39(16)
O3 C15 C16 126.48(17)
O2 C15 C16 111.13(15)
C17 C16 C21 119.99(17)
C17 C16 C15 117.92(17)
C21 C16 C15 122.09(16)
C16 C17 C18 119.2(2)
C16 C17 H17 120.4
C18 C17 H17 120.4
C19 C18 C17 120.4(2)
C19 C18 H18 119.8
C17 C18 H18 119.8
C20 C19 C18 120.3(2)
C20 C19 H19 119.8
C18 C19 H19 119.8
C19 C20 C21 120.1(2)
C19 C20 H20 119.9
C21 C20 H20 119.9
C16 C21 C20 119.90(19)
C16 C21 H21 120.1
C20 C21 H21 120.1
C15 O2 C12 116.92(13)

loop_
_geom_bond_atom_site_label_1
_geom_bond_atom_site_label_2
_geom_bond_distance
C1 C2 1.380(3)
C1 C6 1.381(2)
C1 H1 0.9300
C2 C3 1.361(3)
C2 H2 0.9300
C3 C4 1.364(3)
C3 H3 0.9300
C4 C5 1.389(2)
C4 H4 0.9300
C5 C6 1.375(2)
C5 H5 0.9300
C6 C7 1.489(2)
C7 C12 1.328(2)
C7 C8 1.480(2)
C8 O1 1.2133(19)
C8 C9 1.500(2)
C9 C10 1.521(2)
C9 H9A 0.9700
C9 H9B 0.9700
C10 C11 1.522(2)
C10 C13 1.527(3)
C10 C14 1.531(2)
C11 C12 1.484(2)
C11 H11A 0.9700
C11 H11B 0.9700
C12 O2 1.4036(19)
C13 H13A 0.9600
C13 H13B 0.9600
C13 H13C 0.9600
C14 H14A 0.9600
C14 H14B 0.9600
C14 H14C 0.9600
C15 O3 1.193(2)
C15 O2 1.351(2)
C15 C16 1.480(2)
C16 C17 1.377(3)
C16 C21 1.379(2)
C17 C18 1.382(3)
C17 H17 0.9300
C18 C19 1.368(3)
C18 H18 0.9300
C19 C20 1.358(3)
C19 H19 0.9300
C20 C21 1.379(3)
C20 H20 0.9300
C21 H21 0.9300

loop_
_geom_torsion_atom_site_label_1
_geom_torsion_atom_site_label_2
_geom_torsion_atom_site_label_3
_geom_torsion_atom_site_label_4
_geom_torsion
C6 C1 C2 C3 0.7(3)
C1 C2 C3 C4 0.1(3)
C2 C3 C4 C5 -0.4(3)
C3 C4 C5 C6 -0.2(3)
C4 C5 C6 C1 1.0(3)
C4 C5 C6 C7 -178.10(16)
C2 C1 C6 C5 -1.3(3)
C2 C1 C6 C7 177.84(16)
C5 C6 C7 C12 77.6(2)
C1 C6 C7 C12 -101.5(2)
C5 C6 C7 C8 -103.97(19)
C1 C6 C7 C8 77.0(2)
C12 C7 C8 O1 169.62(17)
C6 C7 C8 O1 -8.9(2)
C12 C7 C8 C9 -11.5(2)
C6 C7 C8 C9 170.02(14)
O1 C8 C9 C10 -140.39(17)
C7 C8 C9 C10 40.7(2)
C8 C9 C10 C11 -55.6(2)
C8 C9 C10 C13 64.72(19)
C8 C9 C10 C14 -174.96(16)
C9 C10 C11 C12 43.6(2)
C13 C10 C11 C12 -75.4(2)
C14 C10 C11 C12 163.21(17)
C8 C7 C12 O2 -174.30(14)
C6 C7 C12 O2 4.2(3)
C8 C7 C12 C11 0.1(3)
C6 C7 C12 C11 178.58(17)
C10 C11 C12 C7 -17.9(3)
C10 C11 C12 O2 156.69(17)
O3 C15 C16 C17 -20.1(3)
O2 C15 C16 C17 158.92(16)
O3 C15 C16 C21 160.44(19)
O2 C15 C16 C21 -20.5(2)
C21 C16 C17 C18 0.5(3)
C15 C16 C17 C18 -179.00(18)
C16 C17 C18 C19 -1.8(3)
C17 C18 C19 C20 1.4(4)
C18 C19 C20 C21 0.2(4)
C17 C16 C21 C20 1.2(3)
C15 C16 C21 C20 -179.37(17)
C19 C20 C21 C16 -1.5(3)
O3 C15 O2 C12 1.9(2)
C16 C15 O2 C12 -177.14(13)
C7 C12 O2 C15 -105.09(18)
C11 C12 O2 C15 79.8(2)
